data_7049653
loop_
_publ_author_name
'Thu\'ery, Pierre'
'Atoini, Youssef'
'Harrowfield, Jack'

_publ_section_title
;
 The sulfonate group as a ligand: a fine balance between hydrogen bonding
 and metal ion coordination in uranyl ion complexes.
;
_journal_issue 24
_journal_name_full 'Dalton transactions (Cambridge, England : 2003)'
_journal_page_first 8756
_journal_page_last 8772
_journal_paper_doi 10.1039/c9dt01024f
_journal_volume 48
_journal_year 2019
_chemical_formula_sum 'C32 H44 Cu N4 O18 S2 U2'
_chemical_formula_weight 1376.43
_space_group_crystal_system monoclinic
_space_group_IT_number 14
_space_group_name_Hall '-P 2ybc'
_space_group_name_H-M_alt 'P 1 21/c 1'
_symmetry_space_group_name_Hall '-P 2ybc'
_symmetry_space_group_name_H-M 'P 1 21/c 1'
_atom_sites_solution_hydrogens mixed
_atom_sites_solution_primary dual
_audit_creation_method SHELXL-2014
_audit_update_record
;
2019-01-23 deposited with the CCDC.    2019-04-11 downloaded from the CCDC.
;
_cell_angle_alpha 90
_cell_angle_beta 103.615(3)
_cell_angle_gamma 90
_cell_formula_units_Z 2
_cell_length_a 11.3508(8)
_cell_length_b 13.7624(5)
_cell_length_c 14.1862(9)
_cell_measurement_reflns_used 101431
_cell_measurement_temperature 100(2)
_cell_measurement_theta_max 25.68
_cell_measurement_theta_min 2.09
_cell_volume 2153.8(2)
_computing_cell_refinement 'HKL2000 (Otwinowski & Minor, 1997)'
_computing_data_collection 'COLLECT (Nonius, 1998)'
_computing_data_reduction 'HKL2000 (Otwinowski & Minor, 1997)'
_computing_molecular_graphics 'SHELXTL (Sheldrick, 2008)'
_computing_publication_material 'SHELXTL (Sheldrick, 2008); PLATON (Spek, 2003)'
_computing_structure_refinement 'SHELXL (Sheldrick, 2015)'
_computing_structure_solution 'SHELXT (Sheldrick, 2015)'
_diffrn_ambient_temperature 100(2)
_diffrn_measured_fraction_theta_full 0.999
_diffrn_measured_fraction_theta_max 0.999
_diffrn_measurement_device_type 'Nonius Kappa-CCD area-detector diffractometer'
_diffrn_measurement_method 'two \f and ten \w scans with 2\% steps (720 frames)'
_diffrn_radiation_monochromator graphite
_diffrn_radiation_source 'fine-focus sealed tube'
_diffrn_radiation_type MoK\a
_diffrn_radiation_wavelength 0.71073
_diffrn_reflns_av_R_equivalents 0.0294
_diffrn_reflns_av_unetI/netI 0.0329
_diffrn_reflns_Laue_measured_fraction_full 0.999
_diffrn_reflns_Laue_measured_fraction_max 0.999
_diffrn_reflns_limit_h_max 13
_diffrn_reflns_limit_h_min -13
_diffrn_reflns_limit_k_max 16
_diffrn_reflns_limit_k_min -16
_diffrn_reflns_limit_l_max 17
_diffrn_reflns_limit_l_min -17
_diffrn_reflns_number 101431
_diffrn_reflns_point_group_measured_fraction_full 0.999
_diffrn_reflns_point_group_measured_fraction_max 0.999
_diffrn_reflns_theta_full 25.242
_diffrn_reflns_theta_max 25.681
_diffrn_reflns_theta_min 2.091
_diffrn_standards_decay_% 0
_diffrn_standards_interval_time 0
_diffrn_standards_number 0
_exptl_absorpt_coefficient_mu 8.163
_exptl_absorpt_correction_T_max 0.442
_exptl_absorpt_correction_T_min 0.323
_exptl_absorpt_correction_type multi-scan
_exptl_absorpt_process_details 'SCALEPACK (Otwinowski & Minor, 1997)'
_exptl_crystal_colour 'translucent orange'
_exptl_crystal_density_diffrn 2.122
_exptl_crystal_description parallelepiped
_exptl_crystal_F_000 1306
_exptl_crystal_size_max 0.13
_exptl_crystal_size_mid 0.13
_exptl_crystal_size_min 0.10
_refine_diff_density_max 1.423
_refine_diff_density_min -1.912
_refine_diff_density_rms 0.242
_refine_ls_extinction_method none
_refine_ls_goodness_of_fit_ref 1.090
_refine_ls_hydrogen_treatment constr
_refine_ls_matrix_type full
_refine_ls_number_parameters 271
_refine_ls_number_reflns 4088
_refine_ls_number_restraints 0
_refine_ls_restrained_S_all 1.090
_refine_ls_R_factor_all 0.0378
_refine_ls_R_factor_gt 0.0258
_refine_ls_shift/su_max 0.001
_refine_ls_shift/su_mean 0.000
_refine_ls_structure_factor_coef Fsqd
_refine_ls_weighting_details 'w=1/[\s^2^(Fo^2^)+(0.0362P)^2^] where P=(Fo^2^+2Fc^2^)/3'
_refine_ls_weighting_scheme calc
_refine_ls_wR_factor_gt 0.0647
_refine_ls_wR_factor_ref 0.0676
_reflns_Friedel_coverage 0.000
_reflns_number_gt 3300
_reflns_number_total 4088
_reflns_threshold_expression 'I > 2\s(I)'
_cod_data_source_file c9dt01024f1.cif
_cod_data_source_block 5
_cod_depositor_comments 'Adding full bibliography for 7049652--7049661.cif.'
_cod_database_code 7049653
_shelx_space_group_comment
;
The symmetry employed for this shelxl refinement is uniquely defined
by the following loop, which should always be used as a source of
symmetry information in preference to the above space-group names.
They are only intended as comments.
;
_shelxl_version_number 2014-3

loop_
_space_group_symop_operation_xyz
'x, y, z'
'-x, y+1/2, -z+1/2'
'-x, -y, -z'
'x, -y-1/2, z-1/2'

loop_
_atom_site_label
_atom_site_type_symbol
_atom_site_fract_x
_atom_site_fract_y
_atom_site_fract_z
_atom_site_U_iso_or_equiv
_atom_site_adp_type
_atom_site_occupancy
_atom_site_site_symmetry_order
_atom_site_calc_flag
_atom_site_refinement_flags_posn
_atom_site_refinement_flags_adp
_atom_site_refinement_flags_occupancy
U1 U 0.24889(2) 0.49628(2) 0.43859(2) 0.03062(8) Uani 1 1 d . . .
Cu1 Cu 0.0000 0.5000 0.0000 0.03971(19) Uani 1 2 d S . P
S1 S 0.25433(9) 0.42066(7) 0.19929(7) 0.0330(2) Uani 1 1 d . . .
O1 O 0.2750(3) 0.3802(2) 0.4915(2) 0.0486(7) Uani 1 1 d . . .
O2 O 0.2185(2) 0.61139(19) 0.3843(2) 0.0434(7) Uani 1 1 d . . .
O3 O 0.4249(3) 0.48673(17) 0.3840(2) 0.0340(6) Uani 1 1 d . . .
O4 O 0.6124(3) 0.4346(3) 0.4303(2) 0.0616(9) Uani 1 1 d . . .
O5 O 0.2027(2) 0.41715(19) 0.28558(18) 0.0375(6) Uani 1 1 d . . .
O6 O 0.1680(2) 0.3794(2) 0.11698(19) 0.0427(7) Uani 1 1 d . . .
O7 O 0.2959(3) 0.51642(19) 0.1801(2) 0.0397(7) Uani 1 1 d . . .
O8 O 0.0348(2) 0.4572(2) 0.39420(19) 0.0421(7) Uani 1 1 d . . .
O9 O -0.1411(3) 0.4547(2) 0.4398(2) 0.0481(7) Uani 1 1 d . . .
N1 N -0.0485(3) 0.6057(2) 0.0828(2) 0.0450(9) Uani 1 1 d . . .
H1 H -0.1107 0.6313 0.0361 0.054 Uiso 1 1 d R U .
N2 N 0.1415(3) 0.5887(2) -0.0051(2) 0.0415(8) Uani 1 1 d . . .
H2 H 0.2050 0.5609 0.0462 0.050 Uiso 1 1 d R U .
C1 C 0.5098(3) 0.4304(3) 0.3754(3) 0.0343(9) Uani 1 1 d . . .
C2 C 0.4888(3) 0.3552(3) 0.2971(3) 0.0317(8) Uani 1 1 d . . .
C3 C 0.3834(3) 0.3422(2) 0.2230(3) 0.0292(8) Uani 1 1 d . . .
C4 C 0.3777(4) 0.2666(3) 0.1581(3) 0.0402(10) Uani 1 1 d . . .
H4 H 0.3061 0.2576 0.1084 0.048 Uiso 1 1 calc R U .
C5 C 0.4745(4) 0.2037(3) 0.1639(3) 0.0515(12) Uani 1 1 d . . .
H5 H 0.4692 0.1523 0.1183 0.062 Uiso 1 1 calc R U .
C6 C 0.5778(4) 0.2159(3) 0.2358(3) 0.0519(11) Uani 1 1 d . . .
H6 H 0.6441 0.1725 0.2406 0.062 Uiso 1 1 calc R U .
C7 C 0.5855(4) 0.2909(3) 0.3011(3) 0.0421(10) Uani 1 1 d . . .
H7 H 0.6580 0.2993 0.3500 0.051 Uiso 1 1 calc R U .
C8 C -0.0304(4) 0.4745(3) 0.4513(3) 0.0433(10) Uani 1 1 d . . .
C9 C 0.0531(4) 0.6741(3) 0.1101(3) 0.0467(11) Uani 1 1 d . . .
H9A H 0.1142 0.6486 0.1663 0.056 Uiso 1 1 calc R U .
H9B H 0.0239 0.7375 0.1284 0.056 Uiso 1 1 calc R U .
C10 C 0.1087(4) 0.6864(3) 0.0248(3) 0.0463(11) Uani 1 1 d . . .
H10A H 0.0501 0.7180 -0.0294 0.056 Uiso 1 1 calc R U .
H10B H 0.1818 0.7278 0.0427 0.056 Uiso 1 1 calc R U .
C11 C 0.2026(4) 0.5886(3) -0.0888(3) 0.0444(10) Uani 1 1 d . . .
C12 C 0.2199(5) 0.4831(3) -0.1192(4) 0.0492(12) Uani 1 1 d . . .
H12A H 0.2709 0.4845 -0.1670 0.059 Uiso 1 1 calc R U .
H12B H 0.2661 0.4478 -0.0614 0.059 Uiso 1 1 calc R U .
C13 C 0.1063(4) 0.4242(3) -0.1628(3) 0.0470(11) Uani 1 1 d . . .
H13 H 0.0482 0.4666 -0.2090 0.056 Uiso 1 1 calc R U .
C14 C 0.3301(4) 0.6333(3) -0.0539(3) 0.0545(12) Uani 1 1 d . . .
H14A H 0.3227 0.7016 -0.0367 0.082 Uiso 1 1 calc R U .
H14B H 0.3734 0.6290 -0.1060 0.082 Uiso 1 1 calc R U .
H14C H 0.3753 0.5977 0.0030 0.082 Uiso 1 1 calc R U .
C15 C 0.1289(4) 0.6466(3) -0.1747(3) 0.0490(11) Uani 1 1 d . . .
H15A H 0.0436 0.6270 -0.1873 0.074 Uiso 1 1 calc R U .
H15B H 0.1600 0.6337 -0.2323 0.074 Uiso 1 1 calc R U .
H15C H 0.1358 0.7161 -0.1595 0.074 Uiso 1 1 calc R U .
C16 C 0.1387(5) 0.3373(4) -0.2186(4) 0.0676(15) Uani 1 1 d . . .
H16A H 0.1961 0.2953 -0.1742 0.101 Uiso 1 1 calc R U .
H16B H 0.1759 0.3603 -0.2703 0.101 Uiso 1 1 calc R U .
H16C H 0.0651 0.3004 -0.2472 0.101 Uiso 1 1 calc R U .

loop_
_atom_site_aniso_label
_atom_site_aniso_U_11
_atom_site_aniso_U_22
_atom_site_aniso_U_33
_atom_site_aniso_U_23
_atom_site_aniso_U_13
_atom_site_aniso_U_12
U1 0.02490(11) 0.03594(11) 0.02989(11) -0.00397(6) 0.00417(7) 0.00228(6)
Cu1 0.0566(5) 0.0302(4) 0.0279(4) -0.0015(2) 0.0008(3) -0.0078(3)
S1 0.0255(5) 0.0416(5) 0.0306(5) -0.0033(4) 0.0037(4) 0.0034(4)
O1 0.055(2) 0.0523(17) 0.0400(17) 0.0164(14) 0.0143(14) 0.0137(15)
O2 0.0360(17) 0.0386(15) 0.0546(19) -0.0018(13) 0.0090(14) 0.0055(12)
O3 0.0266(15) 0.0386(15) 0.0364(16) -0.0050(11) 0.0067(13) -0.0027(11)
O4 0.0238(17) 0.103(3) 0.0540(19) -0.0408(19) 0.0004(14) 0.0081(17)
O5 0.0260(14) 0.0504(16) 0.0373(15) -0.0116(12) 0.0094(12) -0.0056(12)
O6 0.0300(16) 0.0593(18) 0.0363(15) -0.0132(13) 0.0025(12) 0.0051(13)
O7 0.0387(17) 0.0413(15) 0.0374(16) 0.0048(12) 0.0058(14) 0.0043(12)
O8 0.0272(15) 0.0647(18) 0.0365(15) -0.0138(14) 0.0116(13) -0.0038(13)
O9 0.0279(17) 0.074(2) 0.0427(17) -0.0216(16) 0.0087(13) -0.0060(15)
N1 0.053(2) 0.0361(18) 0.038(2) -0.0031(15) -0.0034(17) -0.0025(16)
N2 0.045(2) 0.0335(17) 0.0378(19) 0.0013(14) -0.0061(16) -0.0010(15)
C1 0.024(2) 0.049(2) 0.032(2) -0.0045(18) 0.0097(18) -0.0038(18)
C2 0.029(2) 0.033(2) 0.033(2) 0.0011(16) 0.0075(17) 0.0005(16)
C3 0.028(2) 0.0253(18) 0.036(2) 0.0016(15) 0.0103(17) -0.0013(15)
C4 0.031(2) 0.037(2) 0.049(3) -0.0073(19) 0.0004(19) 0.0000(17)
C5 0.046(3) 0.036(2) 0.067(3) -0.015(2) 0.002(2) 0.007(2)
C6 0.049(3) 0.037(2) 0.063(3) -0.003(2) 0.000(2) 0.014(2)
C7 0.034(2) 0.045(2) 0.043(2) 0.0045(19) 0.0008(19) 0.0033(19)
C8 0.036(3) 0.057(2) 0.035(3) -0.007(2) 0.004(2) -0.001(2)
C9 0.051(3) 0.036(2) 0.045(3) -0.0070(19) -0.004(2) 0.000(2)
C10 0.052(3) 0.033(2) 0.047(3) 0.0000(18) -0.002(2) -0.0030(19)
C11 0.044(3) 0.040(2) 0.044(2) 0.0041(19) 0.001(2) -0.0044(19)
C12 0.051(3) 0.048(3) 0.049(3) 0.000(2) 0.012(2) 0.001(2)
C13 0.057(3) 0.040(2) 0.043(2) -0.002(2) 0.008(2) -0.002(2)
C14 0.050(3) 0.056(3) 0.052(3) 0.007(2) 0.002(2) -0.011(2)
C15 0.053(3) 0.043(2) 0.044(3) 0.003(2) -0.002(2) -0.007(2)
C16 0.082(4) 0.056(3) 0.068(4) -0.018(3) 0.026(3) -0.007(3)

loop_
_atom_type_symbol
_atom_type_description
_atom_type_scat_dispersion_real
_atom_type_scat_dispersion_imag
_atom_type_scat_source
C C 0.0033 0.0016 'International Tables Vol C Tables 4.2.6.8 and 6.1.1.4'
H H 0.0000 0.0000 'International Tables Vol C Tables 4.2.6.8 and 6.1.1.4'
N N 0.0061 0.0033 'International Tables Vol C Tables 4.2.6.8 and 6.1.1.4'
O O 0.0106 0.0060 'International Tables Vol C Tables 4.2.6.8 and 6.1.1.4'
S S 0.1246 0.1234 'International Tables Vol C Tables 4.2.6.8 and 6.1.1.4'
Cu Cu 0.3201 1.2651 'International Tables Vol C Tables 4.2.6.8 and 6.1.1.4'
U U -9.6767 9.6646 'International Tables Vol C Tables 4.2.6.8 and 6.1.1.4'

loop_
_geom_angle_atom_site_label_1
_geom_angle_atom_site_label_2
_geom_angle_atom_site_label_3
_geom_angle
_geom_angle_site_symmetry_1
_geom_angle_site_symmetry_3
O2 U1 O1 178.38(13) . .
O2 U1 O3 90.04(11) . .
O1 U1 O3 91.10(11) . .
O2 U1 O4 90.43(13) . 3_666
O1 U1 O4 90.90(14) . 3_666
O3 U1 O4 79.39(10) . 3_666
O2 U1 O5 91.98(11) . .
O1 U1 O5 87.29(11) . .
O3 U1 O5 71.94(9) . .
O4 U1 O5 151.22(9) 3_666 .
O2 U1 O8 90.26(12) . .
O1 U1 O8 88.13(12) . .
O3 U1 O8 142.55(9) . .
O4 U1 O8 138.06(9) 3_666 .
O5 U1 O8 70.62(8) . .
O2 U1 O9 88.90(12) . 3_566
O1 U1 O9 90.67(12) . 3_566
O3 U1 O9 150.71(9) . 3_566
O4 U1 O9 71.35(10) 3_666 3_566
O5 U1 O9 137.35(9) . 3_566
O8 U1 O9 66.73(9) . 3_566
N1 Cu1 N1 180.00(19) 3_565 .
N1 Cu1 N2 85.10(13) 3_565 3_565
N1 Cu1 N2 94.90(14) . 3_565
N1 Cu1 N2 94.90(14) 3_565 .
N1 Cu1 N2 85.10(13) . .
N2 Cu1 N2 180.0 3_565 .
N1 Cu1 O6 70.97(11) 3_565 .
N1 Cu1 O6 109.03(11) . .
N2 Cu1 O6 93.29(11) 3_565 .
N2 Cu1 O6 86.71(11) . .
O7 S1 O6 113.14(18) . .
O7 S1 O5 113.32(17) . .
O6 S1 O5 109.24(16) . .
O7 S1 C3 107.26(17) . .
O6 S1 C3 106.47(17) . .
O5 S1 C3 106.98(16) . .
C1 O3 U1 143.7(2) . .
C1 O4 U1 151.1(3) . 3_666
S1 O5 U1 134.20(15) . .
S1 O6 Cu1 119.18(15) . .
C8 O8 U1 120.2(3) . .
C8 O9 U1 120.1(3) . 3_566
C9 N1 C13 115.7(3) . 3_565
C9 N1 Cu1 108.0(3) . .
C13 N1 Cu1 118.0(2) 3_565 .
C9 N1 H1 111.6 . .
C13 N1 H1 104.7 3_565 .
Cu1 N1 H1 97.2 . .
C10 N2 C11 114.8(3) . .
C10 N2 Cu1 106.3(2) . .
C11 N2 Cu1 122.7(2) . .
C10 N2 H2 109.5 . .
C11 N2 H2 101.1 . .
Cu1 N2 H2 100.9 . .
O4 C1 O3 122.3(4) . .
O4 C1 C2 117.4(3) . .
O3 C1 C2 120.3(3) . .
C7 C2 C3 118.1(3) . .
C7 C2 C1 114.9(3) . .
C3 C2 C1 127.0(3) . .
C4 C3 C2 119.5(3) . .
C4 C3 S1 115.0(3) . .
C2 C3 S1 125.5(3) . .
C3 C4 C5 121.3(4) . .
C3 C4 H4 119.4 . .
C5 C4 H4 119.4 . .
C6 C5 C4 119.6(4) . .
C6 C5 H5 120.2 . .
C4 C5 H5 120.2 . .
C5 C6 C7 120.0(4) . .
C5 C6 H6 120.0 . .
C7 C6 H6 120.0 . .
C6 C7 C2 121.4(4) . .
C6 C7 H7 119.3 . .
C2 C7 H7 119.3 . .
O8 C8 O9 127.1(4) . .
O8 C8 C8 117.2(5) . 3_566
O9 C8 C8 115.7(5) . 3_566
N1 C9 C10 108.2(3) . .
N1 C9 H9A 110.1 . .
C10 C9 H9A 110.1 . .
N1 C9 H9B 110.1 . .
C10 C9 H9B 110.1 . .
H9A C9 H9B 108.4 . .
N2 C10 C9 108.0(3) . .
N2 C10 H10A 110.1 . .
C9 C10 H10A 110.1 . .
N2 C10 H10B 110.1 . .
C9 C10 H10B 110.1 . .
H10A C10 H10B 108.4 . .
N2 C11 C15 111.0(4) . .
N2 C11 C12 109.5(3) . .
C15 C11 C12 110.5(4) . .
N2 C11 C14 108.5(3) . .
C15 C11 C14 110.0(3) . .
C12 C11 C14 107.1(4) . .
C13 C12 C11 117.6(4) . .
C13 C12 H12A 107.9 . .
C11 C12 H12A 107.9 . .
C13 C12 H12B 107.9 . .
C11 C12 H12B 107.9 . .
H12A C12 H12B 107.2 . .
N1 C13 C12 108.6(4) 3_565 .
N1 C13 C16 112.4(4) 3_565 .
C12 C13 C16 110.0(4) . .
N1 C13 H13 108.6 3_565 .
C12 C13 H13 108.6 . .
C16 C13 H13 108.6 . .
C11 C14 H14A 109.5 . .
C11 C14 H14B 109.5 . .
H14A C14 H14B 109.5 . .
C11 C14 H14C 109.5 . .
H14A C14 H14C 109.5 . .
H14B C14 H14C 109.5 . .
C11 C15 H15A 109.5 . .
C11 C15 H15B 109.5 . .
H15A C15 H15B 109.5 . .
C11 C15 H15C 109.5 . .
H15A C15 H15C 109.5 . .
H15B C15 H15C 109.5 . .
C13 C16 H16A 109.5 . .
C13 C16 H16B 109.5 . .
H16A C16 H16B 109.5 . .
C13 C16 H16C 109.5 . .
H16A C16 H16C 109.5 . .
H16B C16 H16C 109.5 . .

loop_
_geom_bond_atom_site_label_1
_geom_bond_atom_site_label_2
_geom_bond_distance
_geom_bond_site_symmetry_2
U1 O2 1.760(3) .
U1 O1 1.760(3) .
U1 O3 2.311(3) .
U1 O4 2.337(3) 3_666
U1 O5 2.374(2) .
U1 O8 2.423(3) .
U1 O9 2.434(3) 3_566
Cu1 N1 2.026(3) 3_565
Cu1 N1 2.026(3) .
Cu1 N2 2.032(3) 3_565
Cu1 N2 2.032(3) .
Cu1 O6 2.767(3) .
S1 O7 1.447(3) .
S1 O6 1.451(3) .
S1 O5 1.477(3) .
S1 C3 1.787(4) .
O3 C1 1.264(4) .
O4 C1 1.241(4) .
O4 U1 2.338(3) 3_666
O8 C8 1.242(5) .
O9 C8 1.258(5) .
O9 U1 2.434(3) 3_566
N1 C9 1.469(5) .
N1 C13 1.495(5) 3_565
N1 H1 0.9170 .
N2 C10 1.484(5) .
N2 C11 1.509(5) .
N2 H2 0.9742 .
C1 C2 1.496(5) .
C2 C7 1.400(5) .
C2 C3 1.406(5) .
C3 C4 1.381(5) .
C4 C5 1.386(5) .
C4 H4 0.9500 .
C5 C6 1.372(6) .
C5 H5 0.9500 .
C6 C7 1.376(6) .
C6 H6 0.9500 .
C7 H7 0.9500 .
C8 C8 1.558(9) 3_566
C9 C10 1.500(5) .
C9 H9A 0.9900 .
C9 H9B 0.9900 .
C10 H10A 0.9900 .
C10 H10B 0.9900 .
C11 C15 1.531(6) .
C11 C12 1.540(6) .
C11 C14 1.543(6) .
C12 C13 1.526(6) .
C12 H12A 0.9900 .
C12 H12B 0.9900 .
C13 N1 1.495(5) 3_565
C13 C16 1.527(6) .
C13 H13 1.0000 .
C14 H14A 0.9800 .
C14 H14B 0.9800 .
C14 H14C 0.9800 .
C15 H15A 0.9800 .
C15 H15B 0.9800 .
C15 H15C 0.9800 .
C16 H16A 0.9800 .
C16 H16B 0.9800 .
C16 H16C 0.9800 .

loop_
_geom_hbond_atom_site_label_D
_geom_hbond_atom_site_label_H
_geom_hbond_atom_site_label_A
_geom_hbond_distance_DH
_geom_hbond_distance_HA
_geom_hbond_distance_DA
_geom_hbond_angle_DHA
_geom_hbond_site_symmetry_A
N1 H1 O6 0.92 2.12 2.847(4) 135.3 3_565
N2 H2 O7 0.97 2.03 2.966(4) 160.3 .
C4 H4 O1 0.95 2.49 3.119(5) 123.7 4_565
C15 H15C O2 0.98 2.57 3.526(5) 163.6 4_575
